data_2229518
loop_
_publ_author_name
'Liu, Wen-Hong'
'He, Jie'
'Ding, Zhi-Shan'
'Song, Zhong-Cheng'
'Zhan, Zha-Jun'

_publ_section_title
;
 9a-Hydroxy-3,8a-dimethyl-5-methylene-4,4a,5,6,9,9a-hexahydronaphtho[2,3-<i>b</i>]furan-2(8a<i>H</i>)-one
;
_journal_coeditor_code SJ5106
_journal_issue 3
_journal_name_full 'Acta Crystallographica Section E'
_journal_page_first o730
_journal_page_last o731
_journal_paper_doi 10.1107/S1600536811006519
_journal_volume 67
_journal_year 2011
_chemical_formula_iupac 'C15 H18 O3'
_chemical_formula_moiety 'C15 H18 O3'
_chemical_formula_sum 'C15 H18 O3'
_chemical_formula_weight 247.30
_chemical_name_systematic
;
9a-Hydroxy-3,8a-dimethyl-5-methylene-4,4a,5,6,9,9a-hexahydronaphtho[2,3-
<i>b</i>]furan-2(8a<i>H</i>)-one
;
_space_group_IT_number 19
_symmetry_cell_setting orthorhombic
_symmetry_space_group_name_Hall 'P 2ac 2ab'
_symmetry_space_group_name_H-M 'P 21 21 21'
_atom_sites_solution_hydrogens geom
_atom_sites_solution_primary direct
_atom_sites_solution_secondary difmap
_audit_creation_method SHELXL-97
_cell_angle_alpha 90.00
_cell_angle_beta 90.00
_cell_angle_gamma 90.00
_cell_formula_units_Z 4
_cell_length_a 9.5150(19)
_cell_length_b 10.885(2)
_cell_length_c 12.594(3)
_cell_measurement_reflns_used 25
_cell_measurement_temperature 298(2)
_cell_measurement_theta_max 13
_cell_measurement_theta_min 10
_cell_volume 1304.4(5)
_computing_cell_refinement 'CAD-4 Software (Enraf--Nonius, 1989)'
_computing_data_collection 'CAD-4 Software (Enraf--Nonius, 1989)'
_computing_data_reduction 'XCAD4 (Harms & Wocadlo, 1995)'
_computing_molecular_graphics 'SHELXTL (Sheldrick, 2008)'
_computing_publication_material 'SHELXL97 (Sheldrick, 2008)'
_computing_structure_refinement 'SHELXL97 (Sheldrick, 2008)'
_computing_structure_solution 'SHELXS97 (Sheldrick, 2008)'
_diffrn_ambient_temperature 298(2)
_diffrn_measured_fraction_theta_full 0.997
_diffrn_measured_fraction_theta_max 0.997
_diffrn_measurement_device_type 'Enraf--Nonius CAD-4'
_diffrn_measurement_method \w/2\q
_diffrn_radiation_monochromator graphite
_diffrn_radiation_source 'fine-focus sealed tube'
_diffrn_radiation_type MoK\a
_diffrn_radiation_wavelength 0.71073
_diffrn_reflns_av_R_equivalents 0.0206
_diffrn_reflns_av_sigmaI/netI 0.0242
_diffrn_reflns_limit_h_max 11
_diffrn_reflns_limit_h_min 0
_diffrn_reflns_limit_k_max 12
_diffrn_reflns_limit_k_min 0
_diffrn_reflns_limit_l_max 15
_diffrn_reflns_limit_l_min -15
_diffrn_reflns_number 2616
_diffrn_reflns_theta_full 25.25
_diffrn_reflns_theta_max 25.25
_diffrn_reflns_theta_min 2.47
_diffrn_standards_decay_% 1
_diffrn_standards_interval_count 200
_diffrn_standards_interval_time 120
_diffrn_standards_number 3
_exptl_absorpt_coefficient_mu 0.086
_exptl_absorpt_correction_T_max 0.9829
_exptl_absorpt_correction_T_min 0.9745
_exptl_absorpt_correction_type psi-scan
_exptl_absorpt_process_details '(North <i>et al.</i>, 1968)'
_exptl_crystal_colour Colourless
_exptl_crystal_density_diffrn 1.259
_exptl_crystal_density_method 'not measured'
_exptl_crystal_description Block
_exptl_crystal_F_000 532
_exptl_crystal_size_max 0.30
_exptl_crystal_size_mid 0.20
_exptl_crystal_size_min 0.20
_refine_diff_density_max 0.151
_refine_diff_density_min -0.122
_refine_ls_extinction_coef 0.036(3)
_refine_ls_extinction_expression Fc^*^=kFc[1+0.001xFc^2^\l^3^/sin(2\q)]^-1/4^
_refine_ls_extinction_method 'SHELXL97 (Sheldrick, 2008)'
_refine_ls_goodness_of_fit_ref 1.056
_refine_ls_hydrogen_treatment constr
_refine_ls_matrix_type full
_refine_ls_number_parameters 164
_refine_ls_number_reflns 1367
_refine_ls_number_restraints 0
_refine_ls_restrained_S_all 1.056
_refine_ls_R_factor_all 0.0425
_refine_ls_R_factor_gt 0.0350
_refine_ls_shift/su_max 0.001
_refine_ls_shift/su_max_lt 0.001
_refine_ls_shift/su_mean 0.000
_refine_ls_structure_factor_coef Fsqd
_refine_ls_weighting_details 'calc w=1/[\s^2^(Fo^2^)+(0.0474P)^2^+0.1815P] where P=(Fo^2^+2Fc^2^)/3'
_refine_ls_weighting_scheme calc
_refine_ls_wR_factor_gt 0.0870
_refine_ls_wR_factor_ref 0.0913
_reflns_number_gt 1209
_reflns_number_total 1367
_reflns_threshold_expression I>2\s(I)
_cod_data_source_file sj5106.cif
_cod_data_source_block I
_cod_database_code 2229518
_cod_database_fobs_code 2229518

loop_
_symmetry_equiv_pos_as_xyz
'x, y, z'
'-x+1/2, -y, z+1/2'
'-x, y+1/2, -z+1/2'
'x+1/2, -y+1/2, -z'

loop_
_atom_site_type_symbol
_atom_site_label
_atom_site_fract_x
_atom_site_fract_y
_atom_site_fract_z
_atom_site_U_iso_or_equiv
_atom_site_adp_type
_atom_site_calc_flag
_atom_site_refinement_flags
_atom_site_occupancy
_atom_site_disorder_assembly
_atom_site_disorder_group
O O1 0.40511(17) 0.69401(16) 0.36817(13) 0.0514(5) Uani d . 1 . .
C C1 -0.0968(3) 0.6294(2) 0.4001(2) 0.0512(6) Uani d . 1 . .
H H1A -0.0918 0.6506 0.4715 0.061 Uiso calc R 1 . .
O O2 0.51038(18) 0.85545(16) 0.29192(14) 0.0627(5) Uani d . 1 . .
C C2 -0.2158(3) 0.6509(3) 0.3493(2) 0.0609(8) Uani d . 1 . .
H H2A -0.2893 0.6871 0.3866 0.073 Uiso calc R 1 . .
O O3 0.34477(19) 0.48626(15) 0.36469(14) 0.0576(5) Uani d . 1 . .
H H3A 0.3854 0.4559 0.3136 0.086 Uiso calc R 1 . .
C C3 -0.2383(3) 0.6201(3) 0.2348(2) 0.0607(8) Uani d . 1 . .
H H3B -0.2599 0.6949 0.1962 0.073 Uiso calc R 1 . .
H H3C -0.3188 0.5658 0.2288 0.073 Uiso calc R 1 . .
C C4 -0.1128(3) 0.5590(2) 0.18373(19) 0.0478(6) Uani d . 1 . .
C C5 0.0243(2) 0.60217(19) 0.22901(16) 0.0387(5) Uani d . 1 . .
H H5A 0.0223 0.6920 0.2238 0.046 Uiso calc R 1 . .
C C6 0.1574(3) 0.5615(2) 0.16947(18) 0.0440(6) Uani d . 1 . .
H H6A 0.1696 0.4732 0.1748 0.053 Uiso calc R 1 . .
H H6B 0.1513 0.5837 0.0950 0.053 Uiso calc R 1 . .
C C7 0.2764(2) 0.6267(2) 0.22127(18) 0.0405(5) Uani d . 1 . .
C C8 0.3544(2) 0.7232(2) 0.19078(17) 0.0424(5) Uani d . 1 . .
C C9 0.4327(2) 0.7661(2) 0.2838(2) 0.0460(6) Uani d . 1 . .
C C10 0.2974(3) 0.6033(2) 0.33811(19) 0.0425(6) Uani d . 1 . .
C C11 0.1634(2) 0.6320(2) 0.39810(17) 0.0423(5) Uani d . 1 . .
H H11A 0.1507 0.7204 0.3999 0.051 Uiso calc R 1 . .
H H11B 0.1735 0.6039 0.4708 0.051 Uiso calc R 1 . .
C C12 0.0308(2) 0.5729(2) 0.34989(18) 0.0395(5) Uani d . 1 . .
C C13 0.0256(3) 0.4326(2) 0.3715(2) 0.0569(7) Uani d . 1 . .
H H13B 0.0301 0.4181 0.4466 0.085 Uiso calc R 1 . .
H H13C 0.1040 0.3934 0.3374 0.085 Uiso calc R 1 . .
H H13D -0.0604 0.3994 0.3439 0.085 Uiso calc R 1 . .
C C14 -0.1255(3) 0.4774(3) 0.1063(2) 0.0644(8) Uani d . 1 . .
H H14A -0.0457 0.4425 0.0761 0.077 Uiso calc R 1 . .
H H14B -0.2142 0.4549 0.0821 0.077 Uiso calc R 1 . .
C C15 0.3624(3) 0.7890(3) 0.0874(2) 0.0607(7) Uani d . 1 . .
H H15A 0.3043 0.7478 0.0363 0.091 Uiso calc R 1 . .
H H15B 0.4580 0.7895 0.0629 0.091 Uiso calc R 1 . .
H H15C 0.3303 0.8719 0.0964 0.091 Uiso calc R 1 . .

loop_
_atom_site_aniso_label
_atom_site_aniso_U_11
_atom_site_aniso_U_22
_atom_site_aniso_U_33
_atom_site_aniso_U_12
_atom_site_aniso_U_13
_atom_site_aniso_U_23
O1 0.0459(9) 0.0572(10) 0.0510(9) -0.0036(9) -0.0053(8) -0.0002(9)
C1 0.0518(14) 0.0515(14) 0.0503(13) -0.0019(13) 0.0146(12) -0.0027(12)
O2 0.0517(10) 0.0567(11) 0.0797(12) -0.0136(10) 0.0040(11) -0.0053(10)
C2 0.0462(15) 0.0611(17) 0.0754(19) 0.0031(14) 0.0136(14) -0.0024(16)
O3 0.0614(11) 0.0476(9) 0.0636(11) 0.0159(9) 0.0033(10) 0.0107(9)
C3 0.0448(14) 0.0588(16) 0.0784(19) -0.0034(13) -0.0039(13) 0.0088(16)
C4 0.0525(15) 0.0402(12) 0.0507(13) -0.0079(12) -0.0067(12) 0.0077(11)
C5 0.0455(13) 0.0272(10) 0.0433(13) -0.0020(10) 0.0012(11) 0.0012(9)
C6 0.0532(14) 0.0388(12) 0.0402(11) -0.0012(12) 0.0036(11) -0.0045(10)
C7 0.0425(12) 0.0366(12) 0.0425(11) 0.0061(10) 0.0074(10) -0.0040(11)
C8 0.0407(12) 0.0394(11) 0.0471(12) 0.0056(11) 0.0090(10) -0.0018(10)
C9 0.0358(11) 0.0439(13) 0.0582(14) 0.0033(11) 0.0074(11) -0.0032(12)
C10 0.0436(12) 0.0370(12) 0.0470(12) 0.0028(11) -0.0037(11) 0.0014(10)
C11 0.0512(13) 0.0365(11) 0.0391(11) 0.0019(11) 0.0017(11) -0.0005(10)
C12 0.0454(13) 0.0328(11) 0.0403(11) -0.0010(10) 0.0039(10) 0.0016(10)
C13 0.0671(17) 0.0367(12) 0.0668(16) -0.0045(13) 0.0016(15) 0.0124(12)
C14 0.0676(18) 0.0618(16) 0.0638(16) -0.0190(15) -0.0125(15) -0.0062(14)
C15 0.0710(18) 0.0546(15) 0.0566(14) -0.0034(15) 0.0161(14) 0.0059(13)

loop_
_atom_type_symbol
_atom_type_description
_atom_type_scat_dispersion_real
_atom_type_scat_dispersion_imag
_atom_type_scat_source
C C 0.0033 0.0000 'International Tables Vol C Tables 4.2.6.8 and 6.1.1.4'
H H 0.0000 0.0000 'International Tables Vol C Tables 4.2.6.8 and 6.1.1.4'
O O 0.0106 0.0000 'International Tables Vol C Tables 4.2.6.8 and 6.1.1.4'

loop_
_geom_angle_atom_site_label_1
_geom_angle_atom_site_label_2
_geom_angle_atom_site_label_3
_geom_angle_site_symmetry_1
_geom_angle_site_symmetry_3
_geom_angle
_geom_angle_publ_flag
C9 O1 C10 . . 108.89(17) ?
C2 C1 C12 . . 124.2(2) ?
C2 C1 H1A . . 117.9 ?
C12 C1 H1A . . 117.9 ?
C1 C2 C3 . . 123.3(3) ?
C1 C2 H2A . . 118.3 ?
C3 C2 H2A . . 118.3 ?
C10 O3 H3A . . 109.5 ?
C2 C3 C4 . . 113.4(2) ?
C2 C3 H3B . . 108.9 ?
C4 C3 H3B . . 108.9 ?
C2 C3 H3C . . 108.9 ?
C4 C3 H3C . . 108.9 ?
H3B C3 H3C . . 107.7 ?
C14 C4 C5 . . 124.7(2) ?
C14 C4 C3 . . 122.4(2) ?
C5 C4 C3 . . 112.8(2) ?
C4 C5 C6 . . 116.17(18) ?
C4 C5 C12 . . 110.03(18) ?
C6 C5 C12 . . 112.67(19) ?
C4 C5 H5A . . 105.7 ?
C6 C5 H5A . . 105.7 ?
C12 C5 H5A . . 105.7 ?
C7 C6 C5 . . 106.03(17) ?
C7 C6 H6A . . 110.5 ?
C5 C6 H6A . . 110.5 ?
C7 C6 H6B . . 110.5 ?
C5 C6 H6B . . 110.5 ?
H6A C6 H6B . . 108.7 ?
C8 C7 C6 . . 132.0(2) ?
C8 C7 C10 . . 109.8(2) ?
C6 C7 C10 . . 116.6(2) ?
C7 C8 C9 . . 107.6(2) ?
C7 C8 C15 . . 131.0(2) ?
C9 C8 C15 . . 121.3(2) ?
O2 C9 O1 . . 120.9(2) ?
O2 C9 C8 . . 128.8(2) ?
O1 C9 C8 . . 110.22(19) ?
O3 C10 O1 . . 109.03(18) ?
O3 C10 C7 . . 115.6(2) ?
O1 C10 C7 . . 103.28(19) ?
O3 C10 C11 . . 110.0(2) ?
O1 C10 C11 . . 108.62(18) ?
C7 C10 C11 . . 109.95(19) ?
C10 C11 C12 . . 113.98(17) ?
C10 C11 H11A . . 108.8 ?
C12 C11 H11A . . 108.8 ?
C10 C11 H11B . . 108.8 ?
C12 C11 H11B . . 108.8 ?
H11A C11 H11B . . 107.7 ?
C1 C12 C11 . . 108.96(18) ?
C1 C12 C13 . . 107.7(2) ?
C11 C12 C13 . . 111.6(2) ?
C1 C12 C5 . . 107.21(19) ?
C11 C12 C5 . . 109.40(18) ?
C13 C12 C5 . . 111.8(2) ?
C12 C13 H13B . . 109.5 ?
C12 C13 H13C . . 109.5 ?
H13B C13 H13C . . 109.5 ?
C12 C13 H13D . . 109.5 ?
H13B C13 H13D . . 109.5 ?
H13C C13 H13D . . 109.5 ?
C4 C14 H14A . . 120.0 ?
C4 C14 H14B . . 120.0 ?
H14A C14 H14B . . 120.0 ?
C8 C15 H15A . . 109.5 ?
C8 C15 H15B . . 109.5 ?
H15A C15 H15B . . 109.5 ?
C8 C15 H15C . . 109.5 ?
H15A C15 H15C . . 109.5 ?
H15B C15 H15C . . 109.5 ?

loop_
_geom_bond_atom_site_label_1
_geom_bond_atom_site_label_2
_geom_bond_site_symmetry_2
_geom_bond_distance
_geom_bond_publ_flag
O1 C9 . 1.347(3) ?
O1 C10 . 1.473(3) ?
C1 C2 . 1.321(4) ?
C1 C12 . 1.501(3) ?
C1 H1A . 0.9300 ?
O2 C9 . 1.225(3) ?
C2 C3 . 1.496(4) ?
C2 H2A . 0.9300 ?
O3 C10 . 1.392(3) ?
O3 H3A . 0.8200 ?
C3 C4 . 1.510(4) ?
C3 H3B . 0.9700 ?
C3 H3C . 0.9700 ?
C4 C14 . 1.325(4) ?
C4 C5 . 1.499(3) ?
C5 C6 . 1.537(3) ?
C5 C12 . 1.557(3) ?
C5 H5A . 0.9800 ?
C6 C7 . 1.488(3) ?
C6 H6A . 0.9700 ?
C6 H6B . 0.9700 ?
C7 C8 . 1.342(3) ?
C7 C10 . 1.507(3) ?
C8 C9 . 1.465(3) ?
C8 C15 . 1.487(3) ?
C10 C11 . 1.515(3) ?
C11 C12 . 1.541(3) ?
C11 H11A . 0.9700 ?
C11 H11B . 0.9700 ?
C12 C13 . 1.552(3) ?
C13 H13B . 0.9600 ?
C13 H13C . 0.9600 ?
C13 H13D . 0.9600 ?
C14 H14A . 0.9300 ?
C14 H14B . 0.9300 ?
C15 H15A . 0.9600 ?
C15 H15B . 0.9600 ?
C15 H15C . 0.9600 ?

loop_
_geom_hbond_atom_site_label_D
_geom_hbond_atom_site_label_H
_geom_hbond_atom_site_label_A
_geom_hbond_site_symmetry_A
_geom_hbond_distance_DH
_geom_hbond_distance_HA
_geom_hbond_distance_DA
_geom_hbond_angle_DHA
O3 H3A O2 3_645 0.82 1.99 2.796(2) 169
C1 H1A O1 5_466 0.93 2.63 3.495(2) 118

loop_
_geom_torsion_atom_site_label_1
_geom_torsion_atom_site_label_2
_geom_torsion_atom_site_label_3
_geom_torsion_atom_site_label_4
_geom_torsion_site_symmetry_1
_geom_torsion_site_symmetry_2
_geom_torsion_site_symmetry_3
_geom_torsion_site_symmetry_4
_geom_torsion
_geom_torsion_publ_flag
C12 C1 C2 C3 . . . . 0.7(5) ?
C1 C2 C3 C4 . . . . 1.4(4) ?
C2 C3 C4 C14 . . . . 148.5(3) ?
C2 C3 C4 C5 . . . . -32.3(3) ?
C14 C4 C5 C6 . . . . 9.1(3) ?
C3 C4 C5 C6 . . . . -170.1(2) ?
C14 C4 C5 C12 . . . . -120.4(3) ?
C3 C4 C5 C12 . . . . 60.4(3) ?
C4 C5 C6 C7 . . . . 173.61(19) ?
C12 C5 C6 C7 . . . . -58.2(2) ?
C5 C6 C7 C8 . . . . -105.0(3) ?
C5 C6 C7 C10 . . . . 59.0(2) ?
C6 C7 C8 C9 . . . . 166.2(2) ?
C10 C7 C8 C9 . . . . 1.5(2) ?
C6 C7 C8 C15 . . . . -9.7(4) ?
C10 C7 C8 C15 . . . . -174.5(2) ?
C10 O1 C9 O2 . . . . 173.7(2) ?
C10 O1 C9 C8 . . . . -4.2(2) ?
C7 C8 C9 O2 . . . . -176.0(2) ?
C15 C8 C9 O2 . . . . 0.4(4) ?
C7 C8 C9 O1 . . . . 1.7(3) ?
C15 C8 C9 O1 . . . . 178.1(2) ?
C9 O1 C10 O3 . . . . 128.3(2) ?
C9 O1 C10 C7 . . . . 4.8(2) ?
C9 O1 C10 C11 . . . . -111.9(2) ?
C8 C7 C10 O3 . . . . -122.8(2) ?
C6 C7 C10 O3 . . . . 69.8(3) ?
C8 C7 C10 O1 . . . . -3.8(2) ?
C6 C7 C10 O1 . . . . -171.18(18) ?
C8 C7 C10 C11 . . . . 111.9(2) ?
C6 C7 C10 C11 . . . . -55.4(3) ?
O3 C10 C11 C12 . . . . -79.2(2) ?
O1 C10 C11 C12 . . . . 161.56(18) ?
C7 C10 C11 C12 . . . . 49.2(3) ?
C2 C1 C12 C11 . . . . 144.3(3) ?
C2 C1 C12 C13 . . . . -94.5(3) ?
C2 C1 C12 C5 . . . . 26.0(3) ?
C10 C11 C12 C1 . . . . -167.5(2) ?
C10 C11 C12 C13 . . . . 73.7(3) ?
C10 C11 C12 C5 . . . . -50.6(2) ?
C4 C5 C12 C1 . . . . -54.9(2) ?
C6 C5 C12 C1 . . . . 173.76(18) ?
C4 C5 C12 C11 . . . . -172.89(18) ?
C6 C5 C12 C11 . . . . 55.7(2) ?
C4 C5 C12 C13 . . . . 63.0(3) ?
C6 C5 C12 C13 . . . . -68.4(3) ?

loop_
_cod_related_entry_id
_cod_related_entry_database
_cod_related_entry_code
1 ChemSpider 30656552
